data_4115086
loop_
_publ_author_name
'Heba Abourahma'
'Brian Moulton'
'Victor Kravtsov'
'Michael J. Zaworotko'

_publ_section_title
;
 Supramolecular Isomerism in Coordination Compounds: Nanoscale Molecular
 Hexagons and Chains
;
_journal_name_full 'Journal of the American Chemical Society'
_journal_page_first 9990
_journal_page_last 9991
_journal_paper_doi 10.1021/ja027371v
_journal_volume 124
_journal_year 2002
_chemical_formula_sum 'C41 H40 Cu N6 O9 S0.08'
_chemical_formula_weight 827.00
_chemical_name_systematic
; 
 ? 
;
_space_group_IT_number 146
_symmetry_cell_setting hexagonal
_symmetry_space_group_name_Hall 'R 3'
_symmetry_space_group_name_H-M 'R 3 :H'
_atom_sites_solution_hydrogens geom
_atom_sites_solution_primary direct
_atom_sites_solution_secondary difmap
_audit_creation_method SHELXL-97
_cell_angle_alpha 90.00
_cell_angle_beta 90.00
_cell_angle_gamma 120.00
_cell_formula_units_Z 12
_cell_length_a 35.023(4)
_cell_length_b 35.023(4)
_cell_length_c 9.9711(13)
_cell_measurement_reflns_used 7673
_cell_measurement_temperature 200(2)
_cell_measurement_theta_max 24.35
_cell_measurement_theta_min 2.15
_cell_volume 10592(2)
_computing_cell_refinement 'Bruker SMART'
_computing_data_collection 'Bruker SMART'
_computing_data_reduction 'Bruker SAINT'
_computing_molecular_graphics 'Bruker SHELXTL'
_computing_publication_material 'Bruker SHELXTL'
_computing_structure_refinement 'SHELXL-97 (Sheldrick, 1997)'
_computing_structure_solution 'SHELXS-97 (Sheldrick, 1990)'
_diffrn_ambient_temperature 200(2)
_diffrn_measured_fraction_theta_full 0.999
_diffrn_measured_fraction_theta_max 0.999
_diffrn_measurement_device_type 'CCD area detector'
_diffrn_measurement_method 'phi and omega scans'
_diffrn_radiation_monochromator graphite
_diffrn_radiation_source 'fine-focus sealed tube'
_diffrn_radiation_type MoK\a
_diffrn_radiation_wavelength 0.71073
_diffrn_reflns_av_R_equivalents 0.1249
_diffrn_reflns_av_sigmaI/netI 0.1073
_diffrn_reflns_limit_h_max 37
_diffrn_reflns_limit_h_min -40
_diffrn_reflns_limit_k_max 40
_diffrn_reflns_limit_k_min -26
_diffrn_reflns_limit_l_max 11
_diffrn_reflns_limit_l_min -11
_diffrn_reflns_number 14506
_diffrn_reflns_theta_full 24.00
_diffrn_reflns_theta_max 24.00
_diffrn_reflns_theta_min 2.01
_exptl_absorpt_coefficient_mu 0.695
_exptl_absorpt_correction_type none
_exptl_crystal_colour blue
_exptl_crystal_density_diffrn 1.556
_exptl_crystal_density_meas 0
_exptl_crystal_description needle
_exptl_crystal_F_000 5164
_exptl_crystal_size_max 0.15
_exptl_crystal_size_mid 0.05
_exptl_crystal_size_min 0.01
_refine_diff_density_max 0.995
_refine_diff_density_min -0.498
_refine_diff_density_rms 0.150
_refine_ls_abs_structure_details 'Flack H D (1983), Acta Cryst. A39, 876-881'
_refine_ls_abs_structure_Flack 0.00
_refine_ls_extinction_method none
_refine_ls_goodness_of_fit_ref 0.992
_refine_ls_hydrogen_treatment mixed
_refine_ls_matrix_type full
_refine_ls_number_parameters 439
_refine_ls_number_reflns 7267
_refine_ls_number_restraints 47
_refine_ls_restrained_S_all 0.994
_refine_ls_R_factor_all 0.1210
_refine_ls_R_factor_gt 0.0950
_refine_ls_shift/su_max 1.132
_refine_ls_shift/su_mean 0.211
_refine_ls_structure_factor_coef Fsqd
_refine_ls_weighting_details 'calc w=1/[\s^2^(Fo^2^)+(0.1500P)^2^+1.0000P] where P=(Fo^2^+2Fc^2^)/3'
_refine_ls_weighting_scheme calc
_refine_ls_wR_factor_gt 0.2176
_refine_ls_wR_factor_ref 0.2357
_reflns_number_gt 5117
_reflns_number_total 7267
_reflns_threshold_expression >2sigma(I)
_cod_data_source_file ja027371v_s1_2.cif
_cod_data_source_block compound2
_cod_original_sg_symbol_H-M 'R 3'
_cod_database_code 4115086

loop_
_symmetry_equiv_pos_as_xyz
'x, y, z'
'-y, x-y, z'
'-x+y, -x, z'
'x+2/3, y+1/3, z+1/3'
'-y+2/3, x-y+1/3, z+1/3'
'-x+y+2/3, -x+1/3, z+1/3'
'x+1/3, y+2/3, z+2/3'
'-y+1/3, x-y+2/3, z+2/3'
'-x+y+1/3, -x+2/3, z+2/3'

loop_
_atom_site_label
_atom_site_type_symbol
_atom_site_fract_x
_atom_site_fract_y
_atom_site_fract_z
_atom_site_U_iso_or_equiv
_atom_site_adp_type
_atom_site_occupancy
_atom_site_symmetry_multiplicity
_atom_site_calc_flag
_atom_site_refinement_flags
_atom_site_disorder_assembly
_atom_site_disorder_group
Cu1 Cu 0.86884(8) 0.13803(9) -0.07982(16) 0.0780(7) Uani 1 1 d D . .
O1WA O 0.8587(3) 0.1395(3) 0.1134(9) 0.060(3) Uani 1 1 d D A .
O1A O 0.8126(4) 0.0823(4) -0.0928(18) 0.105(5) Uani 1 1 d D A .
O2A O 0.7790(6) 0.1234(4) -0.1137(16) 0.096(5) Uani 1 1 d D A .
O3A O 0.6231(5) 0.0477(5) -0.1528(19) 0.103(5) Uani 1 1 d D . .
O4A O 0.5849(4) -0.0225(5) -0.1229(13) 0.102(6) Uani 1 1 d D . .
O5A O 0.7277(4) -0.0776(4) -0.1276(16) 0.091(5) Uani 1 1 d D A .
O6A O 0.6544(4) -0.1106(3) -0.1295(13) 0.076(4) Uani 1 1 d D A .
N1A N 0.6187(4) 0.0120(5) -0.1325(11) 0.074(5) Uani 1 1 d D . .
C1A C 0.7794(4) 0.0878(4) -0.1061(16) 0.061(5) Uani 1 1 d D . .
C2A C 0.7363(4) 0.0447(4) -0.1191(17) 0.063(5) Uani 1 1 d D A .
C3A C 0.7359(4) 0.0055(4) -0.1245(15) 0.056(4) Uani 1 1 d D . .
H3A H 0.7626 0.0047 -0.1298 0.067 Uiso 1 1 calc R A .
C4A C 0.6946(4) -0.0338(3) -0.1221(14) 0.050(4) Uani 1 1 d D A .
C5A C 0.6556(5) -0.0333(5) -0.1244(15) 0.069(6) Uani 1 1 d D . .
H5A H 0.6278 -0.0596 -0.1201 0.083 Uiso 1 1 calc R A .
C6A C 0.6593(4) 0.0078(4) -0.1331(16) 0.059(4) Uani 1 1 d D A .
C7A C 0.6985(5) 0.0459(5) -0.1268(15) 0.074(6) Uani 1 1 d D . .
H7A H 0.6994 0.0735 -0.1278 0.089 Uiso 1 1 calc R A .
C8A C 0.6928(5) -0.0782(4) -0.1242(18) 0.074(6) Uani 1 1 d D . .
O1MA O 0.9056(7) 0.1010(8) -0.073(2) 0.160(9) Uani 1 1 d . A .
C1MA C 0.9566(5) 0.1336(7) -0.029(3) 0.153(11) Uani 1 1 d . . .
H1M1 H 0.9724 0.1171 -0.0292 0.230 Uiso 1 1 calc R A .
H1M2 H 0.9575 0.1451 0.0613 0.230 Uiso 1 1 calc R . .
H1M3 H 0.9705 0.1582 -0.0925 0.230 Uiso 1 1 calc R . .
Cu2 Cu 0.73161(10) -0.13073(8) -0.11523(16) 0.0777(7) Uani 1 1 d D . .
O1WB O 0.7209(4) -0.1417(4) -0.3087(9) 0.071(3) Uani 1 1 d D A .
O1B O 0.7307(4) -0.1863(3) -0.1035(13) 0.074(4) Uani 1 1 d D A .
O2B O 0.6581(4) -0.2220(5) -0.0836(15) 0.093(5) Uani 1 1 d D A .
O3B O 1.0451(5) 0.4252(4) -0.0492(19) 0.124(7) Uani 1 1 d D . .
O4B O 0.9752(4) 0.3921(4) -0.0742(17) 0.105(6) Uani 1 1 d D . .
O5B O 0.9217(4) 0.1938(3) -0.0657(12) 0.069(4) Uani 1 1 d D A .
O6B O 0.8876(4) 0.2313(6) -0.0796(17) 0.098(5) Uani 1 1 d D A .
N1B N 1.0090(5) 0.3912(4) -0.0587(19) 0.102(7) Uani 1 1 d D . .
C1B C 0.6943(5) -0.2200(6) -0.080(2) 0.090(8) Uani 1 1 d D . .
C2B C 1.0451(4) 0.3084(4) -0.0759(12) 0.051(4) Uani 1 1 d D . .
C3B C 1.0051(4) 0.2711(5) -0.0816(16) 0.060(5) Uani 1 1 d D . .
H3B H 1.0041 0.2438 -0.0949 0.072 Uiso 1 1 calc R . .
C4B C 0.9642(4) 0.2709(5) -0.0685(16) 0.075(6) Uani 1 1 d D A .
C5B C 0.9667(4) 0.3112(3) -0.0668(14) 0.056(4) Uani 1 1 d D . .
H5B H 0.9406 0.3132 -0.0623 0.067 Uiso 1 1 calc R . .
C6B C 1.0078(4) 0.3492(3) -0.0718(15) 0.055(4) Uani 1 1 d D . .
C7B C 1.0457(4) 0.3477(4) -0.0670(17) 0.071(5) Uani 1 1 d D . .
H7B H 1.0730 0.3743 -0.0573 0.086 Uiso 1 1 calc R . .
C8B C 0.9214(4) 0.2283(4) -0.0748(18) 0.064(5) Uiso 1 1 d D . .
O2WB O 0.8063(8) -0.0938(8) -0.153(2) 0.156(8) Uiso 1 1 d . A .
O1DB O 0.7435(16) -0.1184(8) 0.058(3) 0.40(4) Uani 1 1 d D A .
S1DB S 0.7410(9) -0.1453(11) 0.155(3) 0.54(3) Uani 1 1 d D A .
C1DB C 0.6811(17) -0.1794(14) 0.217(7) 1.4(4) Uani 1 1 d D . .
H1D1 H 0.6634 -0.2016 0.1490 2.157 Uiso 1 1 calc R A .
H1D2 H 0.6690 -0.1599 0.2314 2.157 Uiso 1 1 calc R . .
H1D3 H 0.6803 -0.1942 0.3010 2.157 Uiso 1 1 calc R . .
C2DB C 0.758(2) -0.1094(16) 0.311(2) 0.77(10) Uani 1 1 d D . .
H2D1 H 0.7901 -0.0915 0.3150 1.159 Uiso 1 1 calc R A .
H2D2 H 0.7469 -0.1282 0.3909 1.159 Uiso 1 1 calc R . .
H2D3 H 0.7452 -0.0900 0.3076 1.159 Uiso 1 1 calc R . .
O1DA O 0.8723(6) 0.1434(5) -0.2752(9) 0.134(6) Uani 1 1 d D A 1
S1DA S 0.8466(4) 0.1181(3) -0.3687(7) 0.299(11) Uani 1 1 d D A 1
C1DA C 0.8653(16) 0.1326(11) -0.5469(17) 0.28(3) Uani 1 1 d D A 1
H1D4 H 0.8639 0.1588 -0.5732 0.418 Uiso 1 1 calc R A 1
H1D5 H 0.8460 0.1079 -0.6055 0.418 Uiso 1 1 calc R A 1
H1D6 H 0.8957 0.1385 -0.5553 0.418 Uiso 1 1 calc R A 1
C2DA C 0.8531(9) 0.0660(8) -0.370(2) 0.142(9) Uani 1 1 d D A 1
H2D4 H 0.8506 0.0551 -0.2777 0.213 Uiso 1 1 calc R A 1
H2D5 H 0.8821 0.0737 -0.4062 0.213 Uiso 1 1 calc R A 1
H2D6 H 0.8300 0.0431 -0.4253 0.213 Uiso 1 1 calc R A 1
O1M O 1.1982(5) -0.0030(5) -0.3511(18) 0.136(6) Uani 1 1 d D . .
C1M C 1.1620(6) -0.0018(5) -0.421(3) 0.131(10) Uani 1 1 d D . .
O2M O 1.1999(13) 0.1868(13) 0.232(5) 0.52(6) Uani 1 1 d D . .
C2M C 1.1680(10) 0.140(2) 0.263(9) 1.19(18) Uani 1 1 d D . .

loop_
_atom_site_aniso_label
_atom_site_aniso_U_11
_atom_site_aniso_U_22
_atom_site_aniso_U_33
_atom_site_aniso_U_23
_atom_site_aniso_U_13
_atom_site_aniso_U_12
Cu1 0.0650(16) 0.0644(15) 0.0883(15) -0.0115(13) 0.0022(13) 0.0201(13)
O1WA 0.029(5) 0.051(6) 0.088(7) -0.004(6) -0.005(5) 0.011(4)
O1A 0.118(13) 0.058(9) 0.123(13) 0.016(8) 0.016(10) 0.034(9)
O2A 0.141(14) 0.041(7) 0.103(11) -0.001(6) -0.014(9) 0.042(8)
O3A 0.086(10) 0.099(12) 0.138(14) 0.012(9) -0.028(9) 0.056(9)
O4A 0.055(8) 0.160(15) 0.081(9) -0.001(8) 0.023(6) 0.046(9)
O5A 0.072(9) 0.064(9) 0.124(12) -0.025(7) 0.018(7) 0.025(7)
O6A 0.084(8) 0.058(7) 0.097(8) -0.027(6) -0.008(6) 0.043(7)
N1A 0.058(9) 0.135(15) 0.034(6) 0.003(7) 0.007(5) 0.053(10)
C1A 0.051(9) 0.053(10) 0.058(8) -0.010(7) 0.009(6) 0.010(7)
C2A 0.059(10) 0.033(8) 0.069(9) -0.012(7) -0.010(8) 0.003(7)
C3A 0.074(10) 0.059(9) 0.049(7) -0.018(6) 0.003(6) 0.045(9)
C4A 0.080(11) 0.036(8) 0.050(8) 0.009(6) -0.002(7) 0.041(8)
C5A 0.069(12) 0.083(13) 0.053(9) -0.040(8) -0.031(8) 0.037(10)
C6A 0.070(11) 0.052(10) 0.050(8) -0.010(7) -0.018(7) 0.026(9)
C7A 0.131(18) 0.077(13) 0.046(8) -0.036(8) -0.012(9) 0.075(13)
C8A 0.095(13) 0.028(6) 0.071(9) -0.019(5) 0.025(8) 0.010(7)
O1MA 0.156(15) 0.179(16) 0.23(2) -0.022(14) 0.014(13) 0.148(14)
C1MA 0.053(8) 0.130(14) 0.31(3) -0.093(17) -0.042(13) 0.071(9)
Cu2 0.094(2) 0.0625(15) 0.0885(13) -0.0047(13) -0.0022(13) 0.0478(15)
O1WB 0.048(6) 0.082(8) 0.093(8) 0.015(6) 0.011(6) 0.039(6)
O1B 0.090(11) 0.053(7) 0.084(9) 0.011(6) 0.000(7) 0.040(7)
O2B 0.105(11) 0.109(11) 0.088(9) 0.058(8) 0.034(8) 0.071(9)
O3B 0.140(16) 0.059(10) 0.133(15) 0.003(8) 0.021(11) 0.019(11)
O4B 0.110(11) 0.067(8) 0.132(12) -0.003(7) 0.063(9) 0.040(8)
O5B 0.053(7) 0.059(7) 0.073(8) -0.012(5) 0.004(5) 0.012(6)
O6B 0.050(8) 0.138(13) 0.110(10) 0.005(9) -0.019(7) 0.051(8)
N1B 0.099(13) 0.076(13) 0.133(16) 0.019(10) 0.065(12) 0.046(11)
C1B 0.092(15) 0.14(2) 0.097(14) 0.048(12) 0.038(10) 0.098(17)
C2B 0.061(10) 0.040(8) 0.026(6) 0.008(5) 0.006(6) 0.005(7)
C3B 0.045(9) 0.100(14) 0.060(8) -0.035(8) -0.022(6) 0.055(10)
C4B 0.065(11) 0.133(17) 0.059(10) 0.017(9) 0.015(8) 0.073(12)
C5B 0.060(9) 0.064(10) 0.054(9) 0.000(7) -0.028(7) 0.038(8)
C6B 0.069(13) 0.048(9) 0.038(8) 0.009(7) 0.010(7) 0.023(9)
C7B 0.043(8) 0.083(12) 0.071(10) -0.044(8) -0.013(7) 0.019(8)
O1DB 0.81(9) 0.140(18) 0.35(4) -0.04(2) -0.24(5) 0.31(4)
S1DB 0.45(4) 0.93(10) 0.51(5) -0.06(5) -0.06(3) 0.55(6)
C1DB 1.7(5) 0.25(8) 1.0(3) -0.43(13) 1.0(3) -0.57(18)
C2DB 1.9(3) 1.4(2) 0.036(12) -0.10(4) -0.15(5) 1.6(2)
O1DA 0.174(14) 0.122(10) 0.036(4) -0.006(6) 0.037(7) 0.022(10)
S1DA 0.322(14) 0.163(8) 0.089(4) 0.029(4) -0.079(6) -0.122(9)
C1DA 0.46(8) 0.16(3) 0.046(11) 0.039(14) -0.06(2) 0.03(3)
C2DA 0.125(17) 0.17(2) 0.124(18) 0.060(16) 0.042(14) 0.072(17)
O1M 0.119(10) 0.123(9) 0.187(15) 0.016(9) -0.072(10) 0.077(8)
C1M 0.102(12) 0.069(9) 0.22(2) -0.014(10) -0.129(15) 0.041(8)
O2M 0.24(4) 0.47(8) 0.45(8) -0.34(7) 0.14(4) -0.13(4)
C2M 0.08(2) 1.04(17) 1.8(3) 1.3(2) -0.17(6) -0.17(5)

loop_
_atom_type_symbol
_atom_type_description
_atom_type_scat_dispersion_real
_atom_type_scat_dispersion_imag
_atom_type_scat_source
C C 0.0033 0.0016 'International Tables Vol C Tables 4.2.6.8 and 6.1.1.4'
H H 0.0000 0.0000 'International Tables Vol C Tables 4.2.6.8 and 6.1.1.4'
N N 0.0061 0.0033 'International Tables Vol C Tables 4.2.6.8 and 6.1.1.4'
O O 0.0106 0.0060 'International Tables Vol C Tables 4.2.6.8 and 6.1.1.4'
Cu Cu 0.3201 1.2651 'International Tables Vol C Tables 4.2.6.8 and 6.1.1.4'
S S 0.1246 0.1234 'International Tables Vol C Tables 4.2.6.8 and 6.1.1.4'

loop_
_geom_angle_atom_site_label_1
_geom_angle_atom_site_label_2
_geom_angle_atom_site_label_3
_geom_angle
_geom_angle_site_symmetry_3
O5B Cu1 O1DA 89.6(6) .
O5B Cu1 O1A 176.8(6) .
O1DA Cu1 O1A 90.8(7) .
O5B Cu1 O1WA 89.8(5) .
O1DA Cu1 O1WA 168.0(6) .
O1A Cu1 O1WA 89.2(6) .
O5B Cu1 O1MA 92.7(7) .
O1DA Cu1 O1MA 93.5(8) .
O1A Cu1 O1MA 90.4(8) .
O1WA Cu1 O1MA 98.5(7) .
C1A O1A Cu1 113.2(9) .
C8A O5A Cu2 122.5(10) .
O3A N1A O4A 127.6(13) .
O3A N1A C6A 118.0(11) .
O4A N1A C6A 114.0(12) .
O2A C1A O1A 128.3(13) .
O2A C1A C2A 118.8(13) .
O1A C1A C2A 112.9(12) .
C7A C2A C3A 121.0(11) .
C7A C2A C1A 118.5(11) .
C3A C2A C1A 120.5(12) .
C2A C3A C4A 117.8(10) .
C5A C4A C3A 121.9(9) .
C5A C4A C8A 118.6(10) .
C3A C4A C8A 119.4(9) .
C4A C5A C6A 116.0(11) .
C7A C6A C5A 122.9(10) .
C7A C6A N1A 116.5(11) .
C5A C6A N1A 120.2(11) .
C2A C7A C6A 119.9(11) .
O5A C8A O6A 129.0(12) .
O5A C8A C4A 117.2(11) .
O6A C8A C4A 113.7(12) .
C1MA O1MA Cu1 110.5(11) .
O1DB Cu2 O5A 87.1(7) .
O1DB Cu2 O1B 94.0(6) .
O5A Cu2 O1B 175.7(6) .
O1DB Cu2 O1WB 177.4(14) .
O5A Cu2 O1WB 91.5(6) .
O1B Cu2 O1WB 87.5(5) .
O1DB Cu2 O2WB 87.7(17) .
O5A Cu2 O2WB 93.3(8) .
O1B Cu2 O2WB 91.0(8) .
O1WB Cu2 O2WB 90.2(7) .
O1DB Cu2 S1DB 21.9(7) .
O5A Cu2 S1DB 108.0(8) .
O1B Cu2 S1DB 72.7(8) .
O1WB Cu2 S1DB 160.0(8) .
O2WB Cu2 S1DB 93.1(8) .
C1B O1B Cu2 117.2(10) .
C8B O5B Cu1 121.6(9) .
O4B N1B O3B 122.0(15) .
O4B N1B C6B 118.6(13) .
O3B N1B C6B 118.7(13) .
O2B C1B O1B 125.4(14) .
O2B C1B C2B 114.0(15) 2_645
O1B C1B C2B 119.1(11) 2_645
C3B C2B C7B 117.1(12) .
C3B C2B C1B 120.3(11) 3_765
C7B C2B C1B 122.6(11) 3_765
C2B C3B C4B 123.4(12) .
C5B C4B C3B 116.5(11) .
C5B C4B C8B 123.0(9) .
C3B C4B C8B 120.0(11) .
C4B C5B C6B 119.3(11) .
C7B C6B C5B 121.8(10) .
C7B C6B N1B 120.1(11) .
C5B C6B N1B 117.2(10) .
C6B C7B C2B 121.0(11) .
O5B C8B O6B 124.7(13) .
O5B C8B C4B 119.0(11) .
O6B C8B C4B 116.1(12) .
S1DB O1DB Cu2 127.9(19) .
O1DB S1DB C2DB 104(2) .
O1DB S1DB C1DB 110(3) .
C2DB S1DB C1DB 92(2) .
O1DB S1DB Cu2 30.2(13) .
C2DB S1DB Cu2 134.0(14) .
C1DB S1DB Cu2 103(3) .
S1DA O1DA Cu1 131.7(10) .
O1DA S1DA C1DA 118.1(14) .
O1DA S1DA C2DA 106.2(14) .
C1DA S1DA C2DA 93.5(16) .

loop_
_geom_bond_atom_site_label_1
_geom_bond_atom_site_label_2
_geom_bond_distance
_geom_bond_site_symmetry_2
Cu1 O5B 1.909(11) .
Cu1 O1DA 1.955(9) .
Cu1 O1A 1.965(11) .
Cu1 O1WA 1.964(8) .
Cu1 O1MA 2.239(13) .
O1A C1A 1.275(14) .
O2A C1A 1.258(13) .
O3A N1A 1.196(13) .
O4A N1A 1.201(14) .
O5A C8A 1.212(14) .
O5A Cu2 1.936(14) .
O6A C8A 1.254(13) .
N1A C6A 1.501(12) .
C1A C2A 1.516(16) .
C2A C7A 1.347(14) .
C2A C3A 1.367(13) .
C3A C4A 1.414(13) .
C4A C5A 1.373(13) .
C4A C8A 1.526(12) .
C5A C6A 1.382(13) .
C6A C7A 1.357(14) .
O1MA C1MA 1.63(3) .
Cu2 O1DB 1.78(3) .
Cu2 O1B 1.935(8) .
Cu2 O1WB 1.966(10) .
Cu2 O2WB 2.30(2) .
Cu2 S1DB 2.80(3) .
O1B C1B 1.253(15) .
O2B C1B 1.235(13) .
O3B N1B 1.233(14) .
O4B N1B 1.209(15) .
O5B C8B 1.216(13) .
O6B C8B 1.239(13) .
N1B C6B 1.456(13) .
C1B C2B 1.47(2) 2_645
C2B C3B 1.358(13) .
C2B C7B 1.373(13) .
C2B C1B 1.47(2) 3_765
C3B C4B 1.435(12) .
C4B C5B 1.369(13) .
C4B C8B 1.499(14) .
C5B C6B 1.389(13) .
C6B C7B 1.354(13) .
O1DB S1DB 1.32(2) .
S1DB C2DB 1.89(2) .
S1DB C1DB 1.92(2) .
O1DA S1DA 1.291(14) .
S1DA C1DA 1.87(2) .
S1DA C2DA 1.95(2) .
O1M C1M 1.466(16) .
O2M C2M 1.49(3) .
